data_4125875
loop_
_publ_author_name
'Vantourout, Julien C.'
'Miras, Haralampos N.'
'Isidro-Llobet, Albert'
'Sproules, Stephen'
'Watson, Allan J. B.'

_publ_section_title
;
 Spectroscopic Studies of the Chan-Lam Amination: A Mechanism-Inspired
 Solution to Boronic Ester Reactivity.
;
_journal_issue 13
_journal_name_full 'Journal of the American Chemical Society'
_journal_page_first 4769
_journal_page_last 4779
_journal_paper_doi 10.1021/jacs.6b12800
_journal_volume 139
_journal_year 2017
_chemical_formula_moiety 'C22 H42 Cu2 N2 O12'
_chemical_formula_sum 'C22 H42 Cu2 N2 O12'
_chemical_formula_weight 653.66
_chemical_name_common '[C5H12N]2[Cu2(OAc)6]'
_chemical_name_systematic
;
 Bis(piperidinium) hexaacetatodicopper(II)
;
_space_group_IT_number 15
_symmetry_cell_setting monoclinic
_symmetry_space_group_name_Hall '-I 2ya'
_symmetry_space_group_name_H-M 'I 1 2/a 1'
_atom_sites_solution_hydrogens geom
_atom_sites_solution_primary direct
_atom_sites_solution_secondary difmap
_audit_creation_method SHELXL-97
_cell_angle_alpha 90.00
_cell_angle_beta 105.79(6)
_cell_angle_gamma 90.00
_cell_formula_units_Z 4
_cell_length_a 16.850(10)
_cell_length_b 9.878(8)
_cell_length_c 18.290(11)
_cell_measurement_reflns_used 1347
_cell_measurement_temperature 150(2)
_cell_measurement_theta_max 23.054
_cell_measurement_theta_min 2.313
_cell_volume 2929(4)
_computing_cell_refinement 'Bruker SAINT'
_computing_data_collection 'Bruker APEX2'
_computing_data_reduction 'Bruker SAINT'
_computing_molecular_graphics 'Bruker SHELXTL'
_computing_publication_material 'Bruker SHELXTL'
_computing_structure_refinement 'SHELXL-97 (Sheldrick, 2008)'
_computing_structure_solution 'SHELXL-97 (Sheldrick, 2008)'
_diffrn_ambient_temperature 150(2)
_diffrn_measured_fraction_theta_full 0.999
_diffrn_measured_fraction_theta_max 0.999
_diffrn_measurement_device_type 'Bruker APEX-II CCD'
_diffrn_measurement_method '\f and \w scans'
_diffrn_radiation_monochromator graphite
_diffrn_radiation_source 'fine-focus sealed tube'
_diffrn_radiation_type MoK\a
_diffrn_radiation_wavelength 0.71073
_diffrn_reflns_av_R_equivalents 0.0889
_diffrn_reflns_av_sigmaI/netI 0.0804
_diffrn_reflns_limit_h_max 21
_diffrn_reflns_limit_h_min -21
_diffrn_reflns_limit_k_max 12
_diffrn_reflns_limit_k_min -12
_diffrn_reflns_limit_l_max 22
_diffrn_reflns_limit_l_min -22
_diffrn_reflns_number 13606
_diffrn_reflns_theta_full 26.38
_diffrn_reflns_theta_max 26.38
_diffrn_reflns_theta_min 2.31
_diffrn_standards_number 0
_exptl_absorpt_coefficient_mu 1.511
_exptl_absorpt_correction_T_max 0.9283
_exptl_absorpt_correction_T_min 0.9283
_exptl_absorpt_correction_type empirical
_exptl_absorpt_process_details SADABS
_exptl_crystal_colour green
_exptl_crystal_density_diffrn 1.482
_exptl_crystal_density_method 'not measured'
_exptl_crystal_description block
_exptl_crystal_F_000 1368
_exptl_crystal_size_max 0.05
_exptl_crystal_size_mid 0.05
_exptl_crystal_size_min 0.05
_refine_diff_density_max 0.567
_refine_diff_density_min -0.650
_refine_diff_density_rms 0.101
_refine_ls_extinction_method none
_refine_ls_goodness_of_fit_ref 1.036
_refine_ls_hydrogen_treatment constr
_refine_ls_matrix_type full
_refine_ls_number_parameters 175
_refine_ls_number_reflns 3008
_refine_ls_number_restraints 0
_refine_ls_restrained_S_all 1.036
_refine_ls_R_factor_all 0.0831
_refine_ls_R_factor_gt 0.0483
_refine_ls_shift/su_max 0.001
_refine_ls_shift/su_mean 0.000
_refine_ls_structure_factor_coef Fsqd
_refine_ls_weighting_details 'calc w=1/[\s^2^(Fo^2^)+(0.0404P)^2^+2.8979P] where P=(Fo^2^+2Fc^2^)/3'
_refine_ls_weighting_scheme calc
_refine_ls_wR_factor_gt 0.1045
_refine_ls_wR_factor_ref 0.1226
_reflns_number_gt 2035
_reflns_number_total 3008
_reflns_threshold_expression >2\s(I)
_cod_data_source_file ja6b12800_si_003.cif
_cod_data_source_block hm-ss3-a1-2
_cod_depositor_comments
;
The following automatic conversions were performed:

'_symmetry_cell_setting' value 'Monoclinic' changed to 'monoclinic'
according to
/home/data/users/saulius/crontab/automatic-downloads/rss-feeds/ACS/lib/dictionaries/cif_core.dic
dictionary named 'cif_core.dic' version 2.4.2 from 2011-04-26.

Automatic conversion script
Id: cif_fix_values 4973 2017-02-22 13:04:09Z antanas 

 Adding full bibliography for 4125875--4125876.cif.
;
_cod_original_cell_volume 2929(3)
_cod_original_sg_symbol_H-M 'I 2/a'
_cod_database_code 4125875

loop_
_symmetry_equiv_pos_as_xyz
'x, y, z'
'-x+1/2, y, -z'
'x+1/2, y+1/2, z+1/2'
'-x+1, y+1/2, -z+1/2'
'-x, -y, -z'
'x-1/2, -y, z'
'-x+1/2, -y+1/2, -z+1/2'
'x, -y+1/2, z+1/2'

loop_
_atom_site_label
_atom_site_type_symbol
_atom_site_fract_x
_atom_site_fract_y
_atom_site_fract_z
_atom_site_U_iso_or_equiv
_atom_site_adp_type
_atom_site_occupancy
_atom_site_symmetry_multiplicity
_atom_site_calc_flag
_atom_site_refinement_flags
Cu1 Cu 0.27847(3) -1.01368(4) 0.43962(3) 0.02120(17) Uani 1 1 d .
O2 O 0.31358(15) -1.0365(3) 0.33555(15) 0.0244(6) Uani 1 1 d .
O6 O 0.35735(16) -0.8800(3) 0.49850(16) 0.0266(6) Uani 1 1 d .
O8 O 0.19903(16) -0.8667(2) 0.40297(15) 0.0253(6) Uani 1 1 d .
O5 O 0.34967(16) -1.1641(2) 0.49036(15) 0.0245(6) Uani 1 1 d .
O7 O 0.18806(16) -1.1480(2) 0.40057(15) 0.0247(6) Uani 1 1 d .
O12 O 0.39836(17) -1.1352(3) 0.27706(16) 0.0321(7) Uani 1 1 d .
N2 N 0.32803(19) -1.1110(3) 0.77487(18) 0.0242(8) Uani 1 1 d .
H2A H 0.2801 -1.0936 0.7377 0.029 Uiso 1 1 calc R
H2B H 0.3463 -1.1955 0.7659 0.029 Uiso 1 1 calc R
C6 C 0.1474(2) -1.2008(4) 0.4430(2) 0.0205(8) Uani 1 1 d .
C14 C 0.3523(2) -0.8317(4) 0.5611(2) 0.0229(9) Uani 1 1 d .
C19 C 0.3918(2) -1.0075(4) 0.7702(2) 0.0258(9) Uani 1 1 d .
H19A H 0.4007 -1.0093 0.7189 0.031 Uiso 1 1 calc R
H19B H 0.4447 -1.0291 0.8077 0.031 Uiso 1 1 calc R
C17 C 0.3856(2) -1.0569(4) 0.3260(2) 0.0227(9) Uani 1 1 d .
C10 C 0.4565(2) -0.9812(4) 0.3774(2) 0.0299(10) Uani 1 1 d .
H10A H 0.4776 -1.0320 0.4248 0.045 Uiso 1 1 calc R
H10B H 0.4377 -0.8918 0.3889 0.045 Uiso 1 1 calc R
H10C H 0.5005 -0.9705 0.3522 0.045 Uiso 1 1 calc R
C7 C 0.0925(2) -1.3202(4) 0.4109(2) 0.0292(10) Uani 1 1 d .
H7A H 0.1165 -1.4032 0.4372 0.044 Uiso 1 1 calc R
H7B H 0.0878 -1.3289 0.3565 0.044 Uiso 1 1 calc R
H7C H 0.0376 -1.3059 0.4182 0.044 Uiso 1 1 calc R
C4 C 0.3632(3) -0.8672(4) 0.7861(2) 0.0316(10) Uani 1 1 d .
H4A H 0.3132 -0.8422 0.7456 0.038 Uiso 1 1 calc R
H4B H 0.4068 -0.8003 0.7858 0.038 Uiso 1 1 calc R
C15 C 0.4134(3) -0.7219(4) 0.5967(2) 0.0319(10) Uani 1 1 d .
H15A H 0.3841 -0.6464 0.6125 0.048 Uiso 1 1 calc R
H15B H 0.4414 -0.6896 0.5595 0.048 Uiso 1 1 calc R
H15C H 0.4543 -0.7585 0.6411 0.048 Uiso 1 1 calc R
C18 C 0.3104(3) -1.1108(4) 0.8506(2) 0.0317(10) Uani 1 1 d .
H18A H 0.3608 -1.1360 0.8906 0.038 Uiso 1 1 calc R
H18B H 0.2671 -1.1785 0.8509 0.038 Uiso 1 1 calc R
C2 C 0.2817(3) -0.9715(4) 0.8673(3) 0.0373(11) Uani 1 1 d .
H2C H 0.2283 -0.9507 0.8301 0.045 Uiso 1 1 calc R
H2D H 0.2729 -0.9713 0.9186 0.045 Uiso 1 1 calc R
C010 C 0.3439(3) -0.8633(4) 0.8630(3) 0.0361(11) Uani 1 1 d .
H01A H 0.3953 -0.8776 0.9041 0.043 Uiso 1 1 calc R
H01B H 0.3216 -0.7731 0.8705 0.043 Uiso 1 1 calc R

loop_
_atom_site_aniso_label
_atom_site_aniso_U_11
_atom_site_aniso_U_22
_atom_site_aniso_U_33
_atom_site_aniso_U_23
_atom_site_aniso_U_13
_atom_site_aniso_U_12
Cu1 0.0231(3) 0.0212(3) 0.0206(3) 0.0000(2) 0.0083(2) -0.0005(2)
O2 0.0224(14) 0.0303(15) 0.0201(16) -0.0012(12) 0.0047(12) 0.0016(11)
O6 0.0262(14) 0.0273(15) 0.0283(17) -0.0059(13) 0.0109(13) -0.0062(12)
O8 0.0299(15) 0.0223(14) 0.0253(17) 0.0040(12) 0.0104(14) 0.0045(11)
O5 0.0285(15) 0.0248(14) 0.0208(16) 0.0021(12) 0.0078(13) 0.0046(12)
O7 0.0261(14) 0.0236(14) 0.0248(17) 0.0007(12) 0.0075(13) -0.0023(11)
O12 0.0376(17) 0.0278(16) 0.0348(19) -0.0101(13) 0.0165(15) -0.0059(13)
N2 0.0266(18) 0.0210(17) 0.024(2) 0.0005(15) 0.0056(16) 0.0013(13)
C6 0.0185(19) 0.021(2) 0.022(2) 0.0014(17) 0.0054(18) 0.0031(15)
C14 0.026(2) 0.0136(19) 0.027(3) 0.0044(17) 0.0044(19) 0.0026(15)
C19 0.025(2) 0.033(2) 0.021(2) 0.0009(18) 0.0082(18) -0.0042(17)
C17 0.032(2) 0.0200(19) 0.019(2) 0.0047(17) 0.0107(19) -0.0017(16)
C10 0.0195(19) 0.034(2) 0.037(3) -0.011(2) 0.0089(19) -0.0029(17)
C7 0.032(2) 0.025(2) 0.032(3) -0.0045(19) 0.012(2) -0.0117(17)
C4 0.042(3) 0.021(2) 0.033(3) -0.0008(18) 0.012(2) -0.0042(18)
C15 0.034(2) 0.025(2) 0.035(3) -0.005(2) 0.008(2) -0.0065(18)
C18 0.041(3) 0.033(2) 0.023(3) -0.0021(19) 0.014(2) -0.0090(19)
C2 0.037(2) 0.044(3) 0.035(3) -0.009(2) 0.017(2) -0.004(2)
C010 0.044(3) 0.030(2) 0.037(3) -0.014(2) 0.016(2) -0.004(2)

loop_
_atom_type_symbol
_atom_type_description
_atom_type_scat_dispersion_real
_atom_type_scat_dispersion_imag
_atom_type_scat_source
C C 0.0033 0.0016 'International Tables Vol C Tables 4.2.6.8 and 6.1.1.4'
H H 0.0000 0.0000 'International Tables Vol C Tables 4.2.6.8 and 6.1.1.4'
Cu Cu 0.3201 1.2651 'International Tables Vol C Tables 4.2.6.8 and 6.1.1.4'
N N 0.0061 0.0033 'International Tables Vol C Tables 4.2.6.8 and 6.1.1.4'
O O 0.0106 0.0060 'International Tables Vol C Tables 4.2.6.8 and 6.1.1.4'

loop_
_geom_angle_atom_site_label_1
_geom_angle_atom_site_label_2
_geom_angle_atom_site_label_3
_geom_angle
_geom_angle_site_symmetry_1
_geom_angle_site_symmetry_3
O8 Cu1 O6 89.25(13) . .
O8 Cu1 O5 170.51(11) . .
O6 Cu1 O5 90.81(13) . .
O8 Cu1 O7 89.23(13) . .
O6 Cu1 O7 166.85(11) . .
O5 Cu1 O7 88.56(13) . .
O8 Cu1 O2 95.82(11) . .
O6 Cu1 O2 104.26(11) . .
O5 Cu1 O2 93.36(11) . .
O7 Cu1 O2 88.89(11) . .
O8 Cu1 Cu1 85.21(8) . 2_556
O6 Cu1 Cu1 83.53(9) . 2_556
O5 Cu1 Cu1 85.38(8) . 2_556
O7 Cu1 Cu1 83.33(9) . 2_556
O2 Cu1 Cu1 172.14(7) . 2_556
C17 O2 Cu1 129.2(3) . .
C14 O6 Cu1 123.1(2) . .
C14 O8 Cu1 121.5(2) 2_556 .
C6 O5 Cu1 122.0(2) 2_556 .
C6 O7 Cu1 122.4(3) . .
C18 N2 C19 112.2(3) . .
C18 N2 H2A 109.2 . .
C19 N2 H2A 109.2 . .
C18 N2 H2B 109.2 . .
C19 N2 H2B 109.2 . .
H2A N2 H2B 107.9 . .
O5 C6 O7 125.7(3) 2_556 .
O5 C6 C7 117.3(3) 2_556 .
O7 C6 C7 117.0(3) . .
O6 C14 O8 126.1(4) . 2_556
O6 C14 C15 117.0(3) . .
O8 C14 C15 116.9(4) 2_556 .
N2 C19 C4 109.9(3) . .
N2 C19 H19A 109.7 . .
C4 C19 H19A 109.7 . .
N2 C19 H19B 109.7 . .
C4 C19 H19B 109.7 . .
H19A C19 H19B 108.2 . .
O12 C17 O2 123.2(4) . .
O12 C17 C10 119.7(3) . .
O2 C17 C10 117.1(3) . .
C17 C10 H10A 109.5 . .
C17 C10 H10B 109.5 . .
H10A C10 H10B 109.5 . .
C17 C10 H10C 109.5 . .
H10A C10 H10C 109.5 . .
H10B C10 H10C 109.5 . .
C6 C7 H7A 109.5 . .
C6 C7 H7B 109.5 . .
H7A C7 H7B 109.5 . .
C6 C7 H7C 109.5 . .
H7A C7 H7C 109.5 . .
H7B C7 H7C 109.5 . .
C19 C4 C010 111.0(3) . .
C19 C4 H4A 109.4 . .
C010 C4 H4A 109.4 . .
C19 C4 H4B 109.4 . .
C010 C4 H4B 109.4 . .
H4A C4 H4B 108.0 . .
C14 C15 H15A 109.5 . .
C14 C15 H15B 109.5 . .
H15A C15 H15B 109.5 . .
C14 C15 H15C 109.5 . .
H15A C15 H15C 109.5 . .
H15B C15 H15C 109.5 . .
N2 C18 C2 110.0(3) . .
N2 C18 H18A 109.7 . .
C2 C18 H18A 109.7 . .
N2 C18 H18B 109.7 . .
C2 C18 H18B 109.7 . .
H18A C18 H18B 108.2 . .
C010 C2 C18 111.6(3) . .
C010 C2 H2C 109.3 . .
C18 C2 H2C 109.3 . .
C010 C2 H2D 109.3 . .
C18 C2 H2D 109.3 . .
H2C C2 H2D 108.0 . .
C2 C010 C4 110.7(3) . .
C2 C010 H01A 109.5 . .
C4 C010 H01A 109.5 . .
C2 C010 H01B 109.5 . .
C4 C010 H01B 109.5 . .
H01A C010 H01B 108.1 . .

loop_
_geom_bond_atom_site_label_1
_geom_bond_atom_site_label_2
_geom_bond_distance
_geom_bond_site_symmetry_2
Cu1 O8 1.965(3) .
Cu1 O6 1.973(3) .
Cu1 O5 1.976(3) .
Cu1 O7 2.000(3) .
Cu1 O2 2.153(3) .
Cu1 Cu1 2.6367(18) 2_556
O2 C17 1.288(4) .
O6 C14 1.265(5) .
O8 C14 1.268(4) 2_556
O5 C6 1.259(4) 2_556
O7 C6 1.278(4) .
O12 C17 1.245(4) .
N2 C18 1.495(5) .
N2 C19 1.503(5) .
N2 H2A 0.9200 .
N2 H2B 0.9200 .
C6 O5 1.259(4) 2_556
C6 C7 1.515(5) .
C14 O8 1.268(4) 2_556
C14 C15 1.515(5) .
C19 C4 1.521(5) .
C19 H19A 0.9900 .
C19 H19B 0.9900 .
C17 C10 1.503(5) .
C10 H10A 0.9800 .
C10 H10B 0.9800 .
C10 H10C 0.9800 .
C7 H7A 0.9800 .
C7 H7B 0.9800 .
C7 H7C 0.9800 .
C4 C010 1.527(6) .
C4 H4A 0.9900 .
C4 H4B 0.9900 .
C15 H15A 0.9800 .
C15 H15B 0.9800 .
C15 H15C 0.9800 .
C18 C2 1.516(6) .
C18 H18A 0.9900 .
C18 H18B 0.9900 .
C2 C010 1.514(6) .
C2 H2C 0.9900 .
C2 H2D 0.9900 .
C010 H01A 0.9900 .
C010 H01B 0.9900 .
